data_4336999
loop_
_publ_author_name
'David D. Schnaars'
'Richard E. Wilson'

_publ_contact_author_address
;CSE/200 
Argonne National Laboratory
9600 S. Cass Avenue
Argonne, IL 60439
;
_publ_contact_author_email rewilson@anl.gov
_publ_contact_author_name 'Richard E. Wilson'
_publ_contact_author_phone 630-252-1288
_publ_section_title
;
 Structural and Vibrational Properties of U(VI)O2Cl42- and Pu(VI)O2Cl42-
 Complexes
;
_journal_name_full 'Inorganic Chemistry'
_journal_page_first 14138
_journal_page_last 14147
_journal_paper_doi 10.1021/ic401991n
_journal_volume 52
_journal_year 2013
_chemical_formula_sum 'C8 H24 Cl4 N2 O2 U'
_chemical_formula_weight 560.12
_chemical_name_systematic
; 
 ? 
;
_space_group_IT_number 136
_symmetry_cell_setting tetragonal
_symmetry_space_group_name_Hall '-P 4n 2n'
_symmetry_space_group_name_H-M 'P 42/m n m'
_atom_sites_solution_hydrogens geom
_atom_sites_solution_primary direct
_atom_sites_solution_secondary difmap
_audit_creation_method SHELXL-97
_cell_angle_alpha 90.00
_cell_angle_beta 90.00
_cell_angle_gamma 90.00
_cell_formula_units_Z 2
_cell_length_a 9.1341(10)
_cell_length_b 9.1341(10)
_cell_length_c 11.3712(12)
_cell_measurement_reflns_used 1042
_cell_measurement_temperature 100(2)
_cell_measurement_theta_max 33.69
_cell_measurement_theta_min 4.46
_cell_volume 948.72(18)
_computing_structure_refinement 'SHELXL-97 (Sheldrick, 2008)'
_computing_structure_solution 'SHELXS-97 (Sheldrick, 2008)'
_diffrn_ambient_temperature 100(2)
_diffrn_measured_fraction_theta_full 0.980
_diffrn_measured_fraction_theta_max 0.980
_diffrn_measurement_device_type 'BRUKER APEX II'
_diffrn_measurement_method '0.5 deg w/ exposures'
_diffrn_radiation_monochromator graphite
_diffrn_radiation_source 'fine-focus sealed tube'
_diffrn_radiation_type MoK\a
_diffrn_radiation_wavelength 0.71073
_diffrn_reflns_av_R_equivalents 0.0433
_diffrn_reflns_av_sigmaI/netI 0.0178
_diffrn_reflns_limit_h_max 14
_diffrn_reflns_limit_h_min -14
_diffrn_reflns_limit_k_max 14
_diffrn_reflns_limit_k_min -14
_diffrn_reflns_limit_l_max 17
_diffrn_reflns_limit_l_min -17
_diffrn_reflns_number 15574
_diffrn_reflns_theta_full 33.69
_diffrn_reflns_theta_max 33.69
_diffrn_reflns_theta_min 4.46
_exptl_absorpt_coefficient_mu 9.112
_exptl_absorpt_correction_T_max 0.4597
_exptl_absorpt_correction_T_min 0.2806
_exptl_absorpt_correction_type multi-scan
_exptl_absorpt_process_details SADABS
_exptl_crystal_colour yellow
_exptl_crystal_density_diffrn 1.961
_exptl_crystal_description prism
_exptl_crystal_F_000 524
_exptl_crystal_size_max 0.19
_exptl_crystal_size_mid 0.11
_exptl_crystal_size_min 0.10
_refine_diff_density_max 2.040
_refine_diff_density_min -0.525
_refine_diff_density_rms 0.141
_refine_ls_extinction_method none
_refine_ls_goodness_of_fit_ref 1.126
_refine_ls_hydrogen_treatment refall
_refine_ls_matrix_type full
_refine_ls_number_parameters 39
_refine_ls_number_reflns 1042
_refine_ls_number_restraints 0
_refine_ls_restrained_S_all 1.126
_refine_ls_R_factor_all 0.0346
_refine_ls_R_factor_gt 0.0207
_refine_ls_shift/su_max 0.000
_refine_ls_shift/su_mean 0.000
_refine_ls_structure_factor_coef Fsqd
_refine_ls_weighting_details 'calc w=1/[\s^2^(Fo^2^)+(0.0218P)^2^+1.2495P] where P=(Fo^2^+2Fc^2^)/3'
_refine_ls_weighting_scheme calc
_refine_ls_wR_factor_gt 0.0481
_refine_ls_wR_factor_ref 0.0525
_reflns_number_gt 756
_reflns_number_total 1042
_reflns_threshold_expression >2sigma(I)
_cod_data_source_file ic401991n_si_002_3.cif
_cod_data_source_block U_Me4N
_cod_database_code 4336999

loop_
_symmetry_equiv_pos_as_xyz
'x, y, z'
'-x, -y, z'
'-y+1/2, x+1/2, z+1/2'
'y+1/2, -x+1/2, z+1/2'
'-x+1/2, y+1/2, -z+1/2'
'x+1/2, -y+1/2, -z+1/2'
'y, x, -z'
'-y, -x, -z'
'-x, -y, -z'
'x, y, -z'
'y-1/2, -x-1/2, -z-1/2'
'-y-1/2, x-1/2, -z-1/2'
'x-1/2, -y-1/2, z-1/2'
'-x-1/2, y-1/2, z-1/2'
'-y, -x, z'
'y, x, z'

loop_
_atom_site_label
_atom_site_type_symbol
_atom_site_fract_x
_atom_site_fract_y
_atom_site_fract_z
_atom_site_U_iso_or_equiv
_atom_site_adp_type
_atom_site_occupancy
_atom_site_symmetry_multiplicity
_atom_site_calc_flag
_atom_site_refinement_flags
U1 U 1.0000 0.0000 0.0000 0.01820(7) Uani 1 8 d S
Cl1 Cl 1.0000 0.0000 0.23288(11) 0.0315(3) Uani 1 4 d S
Cl2 Cl 0.79278(10) -0.20722(10) 0.0000 0.0268(2) Uani 1 4 d S
O1 O 0.8633(3) 0.1367(3) 0.0000 0.0244(7) Uani 1 4 d S
N1 N 0.5000 1.0000 0.2500 0.0194(7) Uani 1 4 d S
C1 C 0.6178(4) 0.9365(4) 0.3248(3) 0.0342(7) Uani 1 1 d .
H2 H 0.653(6) 1.010(4) 0.370(4) 0.052(13) Uiso 1 1 d .
H3 H 0.697(4) 0.903(4) 0.271(3) 0.037(9) Uiso 1 1 d .
H1 H 0.576(4) 0.868(4) 0.368(3) 0.040(10) Uiso 1 1 d .

loop_
_atom_site_aniso_label
_atom_site_aniso_U_11
_atom_site_aniso_U_22
_atom_site_aniso_U_33
_atom_site_aniso_U_23
_atom_site_aniso_U_13
_atom_site_aniso_U_12
U1 0.01613(8) 0.01613(8) 0.02234(12) 0.000 0.000 -0.00042(11)
Cl1 0.0357(4) 0.0357(4) 0.0231(5) 0.000 0.000 -0.0080(7)
Cl2 0.0219(3) 0.0219(3) 0.0367(6) 0.000 0.000 -0.0047(5)
O1 0.0190(10) 0.0190(10) 0.035(2) 0.000 0.000 0.0033(13)
N1 0.0186(10) 0.0186(10) 0.0211(16) 0.000 0.000 0.000
C1 0.0319(15) 0.0343(16) 0.0364(16) 0.0076(13) -0.0133(13) -0.0002(13)

loop_
_atom_type_symbol
_atom_type_description
_atom_type_scat_dispersion_real
_atom_type_scat_dispersion_imag
_atom_type_scat_source
C C 0.0033 0.0016 'International Tables Vol C Tables 4.2.6.8 and 6.1.1.4'
H H 0.0000 0.0000 'International Tables Vol C Tables 4.2.6.8 and 6.1.1.4'
N N 0.0061 0.0033 'International Tables Vol C Tables 4.2.6.8 and 6.1.1.4'
O O 0.0106 0.0060 'International Tables Vol C Tables 4.2.6.8 and 6.1.1.4'
Cl Cl 0.1484 0.1585 'International Tables Vol C Tables 4.2.6.8 and 6.1.1.4'
U U -9.6767 9.6646 'International Tables Vol C Tables 4.2.6.8 and 6.1.1.4'

loop_
_geom_angle_atom_site_label_1
_geom_angle_atom_site_label_2
_geom_angle_atom_site_label_3
_geom_angle
_geom_angle_site_symmetry_1
_geom_angle_site_symmetry_3
O1 U1 O1 180.0(2) . 9_755
O1 U1 Cl1 90.0 . .
O1 U1 Cl1 90.0 9_755 .
O1 U1 Cl1 90.0 . 9_755
O1 U1 Cl1 90.0 9_755 9_755
Cl1 U1 Cl1 180.0 . 9_755
O1 U1 Cl2 90.0 . 9_755
O1 U1 Cl2 90.0 9_755 9_755
Cl1 U1 Cl2 90.0 . 9_755
Cl1 U1 Cl2 90.0 9_755 9_755
O1 U1 Cl2 90.0 . .
O1 U1 Cl2 90.0 9_755 .
Cl1 U1 Cl2 90.0 . .
Cl1 U1 Cl2 90.0 9_755 .
Cl2 U1 Cl2 180.00(3) 9_755 .
C1 N1 C1 110.3(3) 11_576 12_766
C1 N1 C1 109.04(14) 11_576 2_675
C1 N1 C1 109.04(14) 12_766 2_675
C1 N1 C1 109.04(14) 11_576 .
C1 N1 C1 109.04(14) 12_766 .
C1 N1 C1 110.3(3) 2_675 .

loop_
_geom_bond_atom_site_label_1
_geom_bond_atom_site_label_2
_geom_bond_distance
_geom_bond_site_symmetry_2
U1 O1 1.766(4) .
U1 O1 1.766(4) 9_755
U1 Cl1 2.6481(13) .
U1 Cl1 2.6481(13) 9_755
U1 Cl2 2.6768(13) 9_755
U1 Cl2 2.6768(13) .
N1 C1 1.489(3) 11_576
N1 C1 1.489(3) 12_766
N1 C1 1.489(3) 2_675
N1 C1 1.489(3) .
